data_4300892
loop_
_publ_author_name
'Brasey, Thomas'
'Scopelliti, Rosario'
'Severin, Kay'

_publ_section_title
;
 Neutral Metallomacrocycles with Four or Ten (PEt3)Pd(II) Centers
;
_journal_coden_ASTM INOCAJ
_journal_issue 2
_journal_name_full 'Inorganic Chemistry'
_journal_page_first 160
_journal_page_last 162
_journal_paper_doi 10.1021/ic048619f
_journal_volume 44
_journal_year 2005
_chemical_formula_moiety 'C44 H72 N4 O8 P4 Pd4, C5 H12, H2 O'
_chemical_formula_sum 'C49 H86 N4 O9 P4 Pd4'
_chemical_formula_weight 1424.70
_space_group_IT_number 2
_symmetry_cell_setting triclinic
_symmetry_space_group_name_Hall '-P 1'
_symmetry_space_group_name_H-M 'P -1'
_cell_angle_alpha 83.932(7)
_cell_angle_beta 82.510(7)
_cell_angle_gamma 78.999(9)
_cell_formula_units_Z 2
_cell_length_a 12.0311(12)
_cell_length_b 15.1306(16)
_cell_length_c 17.1127(10)
_cell_measurement_temperature 140(2)
_cell_volume 3021.4(5)
_diffrn_ambient_temperature 140(2)
_exptl_crystal_density_diffrn 1.566
_cod_duplicate_entry 4308366
_cod_depositor_comments
;
The following automatic conversions were performed:
'_symmetry_cell_setting' value 'Triclinic' changed to 'triclinic'
according to '/home/saulius/struct/CIF-dictionaries/cif_core.dic'
dictionary named 'cif_core.dic' version 2.4.1 from 2010-06-29.

Automatic conversion script
Id: cif_fix_enum 1527 2010-12-29 10:47:43Z saulius 
;
_cod_database_code 4300892

loop_
_symmetry_equiv_pos_as_xyz
'x, y, z'
'-x, -y, -z'

loop_
_atom_site_label
_atom_site_type_symbol
_atom_site_fract_x
_atom_site_fract_y
_atom_site_fract_z
_atom_site_U_iso_or_equiv
_atom_site_adp_type
_atom_site_occupancy
_atom_site_symmetry_multiplicity
_atom_site_calc_flag
_atom_site_refinement_flags
_atom_site_disorder_assembly
_atom_site_disorder_group
Pd1 Pd 0.28675(11) 0.29108(9) 0.04507(8) 0.0145(4) Uani 1 1 d . . .
Pd2 Pd 0.39305(11) 0.02088(9) 0.23979(8) 0.0156(4) Uani 1 1 d . . .
Pd3 Pd 0.30874(11) 0.26277(9) 0.43498(8) 0.0153(4) Uani 1 1 d . . .
Pd4 Pd 0.00430(11) 0.42009(9) 0.26828(8) 0.0145(4) Uani 1 1 d . . .
P1 P 0.2517(4) 0.4240(3) -0.0230(3) 0.0208(12) Uani 1 1 d . . .
P2 P 0.4044(4) -0.0779(3) 0.1521(3) 0.0222(12) Uani 1 1 d . . .
P3 P 0.4652(4) 0.1964(3) 0.4879(3) 0.0179(11) Uani 1 1 d . . .
P4 P -0.1185(4) 0.4510(3) 0.3734(3) 0.0222(12) Uani 1 1 d . . .
O1 O 0.3336(8) 0.1736(7) 0.1127(5) 0.015(3) Uiso 1 1 d . . .
O2 O 0.4562(8) 0.2890(7) 0.0283(6) 0.015(3) Uiso 1 1 d . . .
O3 O 0.3680(8) 0.1134(7) 0.3244(6) 0.019(3) Uiso 1 1 d . . .
O4 O 0.2938(9) -0.0440(7) 0.3198(6) 0.023(3) Uiso 1 1 d . . .
O5 O 0.1725(8) 0.3366(7) 0.3779(6) 0.017(3) Uiso 1 1 d . . .
O6 O 0.3565(8) 0.3833(7) 0.4272(6) 0.014(3) Uiso 1 1 d . . .
O7 O 0.1136(8) 0.3781(6) 0.1699(6) 0.012(2) Uiso 1 1 d . . .
O8 O -0.1059(8) 0.3660(7) 0.2190(6) 0.019(3) Uiso 1 1 d . . .
N1 N 0.4902(10) 0.0932(8) 0.1647(7) 0.014(3) Uiso 1 1 d . . .
N2 N 0.2542(10) 0.1444(8) 0.4419(7) 0.012(3) Uiso 1 1 d . . .
N3 N 0.1233(10) 0.4714(9) 0.3119(7) 0.016(3) Uiso 1 1 d . . .
N4 N 0.1209(10) 0.2873(8) 0.0703(7) 0.012(3) Uiso 1 1 d . . .
C1 C 0.4406(12) 0.1607(10) 0.1191(9) 0.011(4) Uiso 1 1 d . . .
C2 C 0.5084(13) 0.2233(10) 0.0740(9) 0.014(4) Uiso 1 1 d . . .
C3 C 0.6240(12) 0.2076(10) 0.0786(9) 0.013(4) Uiso 1 1 d . . .
H3 H 0.6706 0.2453 0.0476 0.015 Uiso 1 1 calc R . .
C4 C 0.6722(13) 0.1364(10) 0.1288(8) 0.015(4) Uiso 1 1 d . . .
H4 H 0.7511 0.1263 0.1348 0.018 Uiso 1 1 calc R . .
C5 C 0.6062(13) 0.0841(11) 0.1672(9) 0.017(4) Uiso 1 1 d . . .
H5 H 0.6409 0.0348 0.2002 0.021 Uiso 1 1 calc R . .
C6 C 0.2924(13) 0.0895(10) 0.3803(9) 0.016(4) Uiso 1 1 d . . .
C7 C 0.2532(14) 0.0058(11) 0.3801(10) 0.023(4) Uiso 1 1 d . . .
C8 C 0.1766(13) -0.0184(11) 0.4424(9) 0.022(4) Uiso 1 1 d . . .
H8 H 0.1517 -0.0746 0.4445 0.026 Uiso 1 1 calc R . .
C9 C 0.1356(13) 0.0394(10) 0.5026(9) 0.016(4) Uiso 1 1 d . . .
H9 H 0.0812 0.0240 0.5448 0.019 Uiso 1 1 calc R . .
C10 C 0.1759(13) 0.1190(11) 0.4993(9) 0.020(4) Uiso 1 1 d . . .
H10 H 0.1469 0.1584 0.5398 0.024 Uiso 1 1 calc R . .
C11 C 0.1917(13) 0.4168(10) 0.3578(9) 0.014(4) Uiso 1 1 d . . .
C12 C 0.2886(13) 0.4447(10) 0.3801(9) 0.015(4) Uiso 1 1 d . . .
C13 C 0.3068(13) 0.5300(10) 0.3606(9) 0.018(4) Uiso 1 1 d . . .
H13 H 0.3684 0.5504 0.3782 0.022 Uiso 1 1 calc R . .
C14 C 0.2317(13) 0.5876(11) 0.3132(9) 0.021(4) Uiso 1 1 d . . .
H14 H 0.2434 0.6477 0.2980 0.025 Uiso 1 1 calc R . .
C15 C 0.1433(13) 0.5591(11) 0.2892(9) 0.023(4) Uiso 1 1 d . . .
H15 H 0.0941 0.5988 0.2565 0.027 Uiso 1 1 calc R . .
C16 C 0.0613(13) 0.3288(10) 0.1348(9) 0.014(4) Uiso 1 1 d . . .
C17 C -0.0542(12) 0.3209(10) 0.1582(9) 0.013(4) Uiso 1 1 d . . .
C18 C -0.1080(13) 0.2727(10) 0.1148(9) 0.014(4) Uiso 1 1 d . . .
H18 H -0.1861 0.2688 0.1286 0.017 Uiso 1 1 calc R . .
C19 C -0.0460(13) 0.2305(11) 0.0515(9) 0.020(4) Uiso 1 1 d . . .
H19 H -0.0807 0.1960 0.0217 0.024 Uiso 1 1 calc R . .
C20 C 0.0634(12) 0.2383(10) 0.0320(9) 0.016(4) Uiso 1 1 d . . .
H20 H 0.1041 0.2075 -0.0116 0.019 Uiso 1 1 calc R . .
C21 C 0.2309(15) 0.5142(12) 0.0400(11) 0.038(5) Uiso 1 1 d . . .
H21A H 0.2203 0.5725 0.0073 0.046 Uiso 1 1 calc R . .
H21B H 0.1605 0.5122 0.0766 0.046 Uiso 1 1 calc R . .
C22 C 0.3304(15) 0.5095(13) 0.0880(11) 0.043(6) Uiso 1 1 d . . .
H22A H 0.3378 0.4539 0.1234 0.065 Uiso 1 1 calc R . .
H22B H 0.3164 0.5618 0.1193 0.065 Uiso 1 1 calc R . .
H22C H 0.4008 0.5097 0.0521 0.065 Uiso 1 1 calc R . .
C23 C 0.1256(13) 0.4498(11) -0.0771(9) 0.021(4) Uiso 1 1 d . . .
H23A H 0.0574 0.4446 -0.0390 0.025 Uiso 1 1 calc R . .
H23B H 0.1174 0.5134 -0.0998 0.025 Uiso 1 1 calc R . .
C24 C 0.1283(16) 0.3880(13) -0.1451(11) 0.048(6) Uiso 1 1 d . . .
H24A H 0.1845 0.4026 -0.1890 0.072 Uiso 1 1 calc R . .
H24B H 0.0528 0.3980 -0.1636 0.072 Uiso 1 1 calc R . .
H24C H 0.1492 0.3245 -0.1253 0.072 Uiso 1 1 calc R . .
C25 C 0.3692(13) 0.4431(10) -0.0967(9) 0.020(4) Uiso 1 1 d . . .
H25A H 0.4395 0.4309 -0.0701 0.024 Uiso 1 1 calc R . .
H25B H 0.3782 0.3977 -0.1358 0.024 Uiso 1 1 calc R . .
C26 C 0.3620(15) 0.5372(12) -0.1427(11) 0.042(5) Uiso 1 1 d . . .
H26A H 0.2924 0.5513 -0.1690 0.062 Uiso 1 1 calc R . .
H26B H 0.4286 0.5372 -0.1823 0.062 Uiso 1 1 calc R . .
H26C H 0.3606 0.5828 -0.1058 0.062 Uiso 1 1 calc R . .
C27 C 0.3244(15) -0.0289(12) 0.0667(10) 0.036(5) Uiso 1 1 d . . .
H27A H 0.3549 0.0254 0.0428 0.043 Uiso 1 1 calc R . .
H27B H 0.3403 -0.0734 0.0264 0.043 Uiso 1 1 calc R . .
C28 C 0.201(2) -0.0035(17) 0.0841(14) 0.091(9) Uiso 1 1 d . . .
H28A H 0.1659 -0.0567 0.0842 0.136 Uiso 1 1 calc R . .
H28B H 0.1720 0.0428 0.0437 0.136 Uiso 1 1 calc R . .
H28C H 0.1832 0.0206 0.1361 0.136 Uiso 1 1 calc R . .
C29 C 0.5464(15) -0.1161(13) 0.1021(11) 0.044(6) Uiso 1 1 d . . .
H29A H 0.5395 -0.1524 0.0587 0.053 Uiso 1 1 calc R . .
H29B H 0.5784 -0.0626 0.0780 0.053 Uiso 1 1 calc R . .
C30 C 0.6307(17) -0.1731(14) 0.1566(12) 0.057(6) Uiso 1 1 d . . .
H30A H 0.6476 -0.1350 0.1948 0.085 Uiso 1 1 calc R . .
H30B H 0.7013 -0.1977 0.1247 0.085 Uiso 1 1 calc R . .
H30C H 0.5965 -0.2229 0.1850 0.085 Uiso 1 1 calc R . .
C31 C 0.3501(15) -0.1777(12) 0.1950(10) 0.035(5) Uiso 1 1 d . . .
H31A H 0.4001 -0.2091 0.2349 0.042 Uiso 1 1 calc R . .
H31B H 0.2734 -0.1585 0.2233 0.042 Uiso 1 1 calc R . .
C32 C 0.3414(14) -0.2452(12) 0.1369(10) 0.035(5) Uiso 1 1 d . . .
H32A H 0.2740 -0.2231 0.1090 0.052 Uiso 1 1 calc R . .
H32B H 0.3347 -0.3038 0.1658 0.052 Uiso 1 1 calc R . .
H32C H 0.4098 -0.2521 0.0985 0.052 Uiso 1 1 calc R . .
C33 C 0.5789(14) 0.1556(11) 0.4104(10) 0.031(5) Uiso 1 1 d . . .
H33A H 0.6505 0.1327 0.4345 0.037 Uiso 1 1 calc R . .
H33B H 0.5581 0.1047 0.3869 0.037 Uiso 1 1 calc R . .
C34 C 0.5987(15) 0.2307(12) 0.3446(10) 0.037(5) Uiso 1 1 d . . .
H34A H 0.5288 0.2519 0.3193 0.056 Uiso 1 1 calc R . .
H34B H 0.6606 0.2068 0.3051 0.056 Uiso 1 1 calc R . .
H34C H 0.6192 0.2812 0.3677 0.056 Uiso 1 1 calc R . .
C35 C 0.4555(14) 0.0991(11) 0.5576(9) 0.024(4) Uiso 1 1 d . . .
H35A H 0.4229 0.0548 0.5331 0.028 Uiso 1 1 calc R . .
H35B H 0.5331 0.0700 0.5695 0.028 Uiso 1 1 calc R . .
C36 C 0.3834(15) 0.1226(13) 0.6333(10) 0.045(6) Uiso 1 1 d . . .
H36A H 0.4160 0.1655 0.6585 0.068 Uiso 1 1 calc R . .
H36B H 0.3810 0.0677 0.6690 0.068 Uiso 1 1 calc R . .
H36C H 0.3059 0.1500 0.6221 0.068 Uiso 1 1 calc R . .
C37 C 0.5165(13) 0.2749(11) 0.5409(9) 0.022(4) Uiso 1 1 d . . .
H37A H 0.5177 0.3316 0.5063 0.026 Uiso 1 1 calc R . .
H37B H 0.4608 0.2895 0.5877 0.026 Uiso 1 1 calc R . .
C38 C 0.6343(14) 0.2438(11) 0.5689(10) 0.028(5) Uiso 1 1 d . . .
H38A H 0.6359 0.1863 0.6014 0.042 Uiso 1 1 calc R . .
H38B H 0.6505 0.2894 0.6004 0.042 Uiso 1 1 calc R . .
H38C H 0.6919 0.2358 0.5230 0.042 Uiso 1 1 calc R . .
C39 C -0.0961(14) 0.3627(11) 0.4522(10) 0.028(5) Uiso 1 1 d . . .
H39A H -0.0240 0.3655 0.4730 0.034 Uiso 1 1 calc R . .
H39B H -0.1584 0.3754 0.4955 0.034 Uiso 1 1 calc R . .
C40 C -0.0907(16) 0.2673(12) 0.4306(11) 0.044(6) Uiso 1 1 d . . .
H40A H -0.1590 0.2642 0.4062 0.066 Uiso 1 1 calc R . .
H40B H -0.0869 0.2256 0.4785 0.066 Uiso 1 1 calc R . .
H40C H -0.0228 0.2502 0.3933 0.066 Uiso 1 1 calc R . .
C41 C -0.1172(15) 0.5541(11) 0.4189(10) 0.029(5) Uiso 1 1 d . . .
H41A H -0.1670 0.5542 0.4698 0.034 Uiso 1 1 calc R . .
H41B H -0.0388 0.5539 0.4308 0.034 Uiso 1 1 calc R . .
C42 C -0.1563(16) 0.6393(13) 0.3687(10) 0.043(6) Uiso 1 1 d . . .
H42A H -0.1005 0.6448 0.3222 0.064 Uiso 1 1 calc R . .
H42B H -0.1634 0.6915 0.3996 0.064 Uiso 1 1 calc R . .
H42C H -0.2304 0.6372 0.3518 0.064 Uiso 1 1 calc R . .
C43 C -0.2641(12) 0.4596(11) 0.3505(9) 0.018(4) Uiso 1 1 d . . .
H43A H -0.2808 0.5120 0.3113 0.022 Uiso 1 1 calc R . .
H43B H -0.2689 0.4048 0.3252 0.022 Uiso 1 1 calc R . .
C44 C -0.3573(13) 0.4703(11) 0.4217(9) 0.029(5) Uiso 1 1 d . . .
H44A H -0.3362 0.4239 0.4643 0.044 Uiso 1 1 calc R . .
H44B H -0.4301 0.4636 0.4055 0.044 Uiso 1 1 calc R . .
H44C H -0.3645 0.5303 0.4406 0.044 Uiso 1 1 calc R . .
O9 O 0.349(3) 0.310(2) 0.2269(18) 0.228(13) Uiso 1 1 d . . .
C45 C 0.058(3) 0.141(3) 0.258(3) 0.30(3) Uiso 1 1 d D . .
H45A H 0.0472 0.1916 0.2912 0.080 Uiso 1 1 calc R . .
H45B H 0.0664 0.1642 0.2019 0.080 Uiso 1 1 calc R . .
H45C H 0.1265 0.0979 0.2695 0.080 Uiso 1 1 calc R . .
C46 C -0.048(3) 0.093(2) 0.275(2) 0.194(17) Uiso 1 1 d D . .
H46A H -0.0566 0.0793 0.3327 0.080 Uiso 1 1 calc R . .
H46B H -0.1134 0.1416 0.2634 0.080 Uiso 1 1 calc R . .
C47 C -0.073(2) 0.0104(18) 0.2415(17) 0.125(11) Uiso 1 1 d D . .
H47A H -0.1554 0.0098 0.2511 0.080 Uiso 1 1 calc R . .
H47B H -0.0507 0.0138 0.1836 0.080 Uiso 1 1 calc R . .
C48 C -0.008(3) -0.0765(17) 0.2790(18) 0.142(13) Uiso 1 1 d D . .
H48A H -0.0346 -0.0841 0.3362 0.080 Uiso 1 1 calc R . .
H48B H 0.0746 -0.0756 0.2726 0.080 Uiso 1 1 calc R . .
C49 C -0.033(2) -0.1544(19) 0.2359(16) 0.129(12) Uiso 1 1 d D . .
H49A H 0.0107 -0.2118 0.2563 0.080 Uiso 1 1 calc R . .
H49B H -0.0101 -0.1441 0.1790 0.080 Uiso 1 1 calc R . .
H49C H -0.1144 -0.1565 0.2451 0.080 Uiso 1 1 calc R . .

loop_
_atom_site_aniso_label
_atom_site_aniso_U_11
_atom_site_aniso_U_22
_atom_site_aniso_U_33
_atom_site_aniso_U_23
_atom_site_aniso_U_13
_atom_site_aniso_U_12
Pd1 0.0148(8) 0.0130(8) 0.0164(9) -0.0057(7) -0.0015(6) -0.0018(6)
Pd2 0.0175(8) 0.0121(8) 0.0181(9) -0.0046(7) -0.0016(6) -0.0032(6)
Pd3 0.0152(8) 0.0116(8) 0.0212(9) -0.0063(7) -0.0063(6) -0.0018(6)
Pd4 0.0123(8) 0.0157(8) 0.0173(9) -0.0071(7) -0.0033(6) -0.0028(6)
P1 0.015(3) 0.017(3) 0.030(3) -0.005(2) -0.004(2) 0.002(2)
P2 0.033(3) 0.016(3) 0.018(3) -0.004(2) 0.000(2) -0.005(2)
P3 0.019(3) 0.016(3) 0.020(3) -0.007(2) -0.004(2) -0.002(2)
P4 0.018(3) 0.025(3) 0.025(3) -0.009(2) 0.000(2) -0.005(2)

loop_
_geom_bond_atom_site_label_1
_geom_bond_atom_site_label_2
_geom_bond_distance
_geom_bond_site_symmetry_2
_geom_bond_publ_flag
Pd1 N4 1.996(11) . ?
Pd1 O2 2.016(9) . ?
Pd1 O1 2.041(10) . ?
Pd1 P1 2.212(5) . ?
Pd2 O4 2.000(10) . ?
Pd2 N1 2.004(12) . ?
Pd2 O3 2.073(10) . ?
Pd2 P2 2.201(4) . ?
Pd3 O6 2.001(9) . ?
Pd3 N2 2.009(12) . ?
Pd3 O5 2.092(10) . ?
Pd3 P3 2.214(5) . ?
Pd4 O8 1.998(10) . ?
Pd4 N3 2.009(12) . ?
Pd4 O7 2.074(9) . ?
Pd4 P4 2.204(4) . ?
P1 C21 1.788(17) . ?
P1 C25 1.813(14) . ?
P1 C23 1.836(16) . ?
P2 C31 1.808(17) . ?
P2 C29 1.826(18) . ?
P2 C27 1.864(18) . ?
P3 C35 1.807(16) . ?
P3 C37 1.808(15) . ?
P3 C33 1.841(16) . ?
P4 C39 1.804(17) . ?
P4 C41 1.820(16) . ?
P4 C43 1.823(15) . ?
O1 C1 1.282(16) . ?
O2 C2 1.312(17) . ?
O3 C6 1.303(15) . ?
O4 C7 1.328(17) . ?
O5 C11 1.281(16) . ?
O6 C12 1.379(18) . ?
O7 C16 1.298(16) . ?
O8 C17 1.324(16) . ?
N1 C1 1.314(18) . ?
N1 C5 1.381(17) . ?
N2 C10 1.348(16) . ?
N2 C6 1.388(17) . ?
N3 C11 1.322(19) . ?
N3 C15 1.398(18) . ?
N4 C20 1.370(17) . ?
N4 C16 1.377(17) . ?
C1 C2 1.460(19) . ?
C2 C3 1.377(19) . ?
C3 C4 1.39(2) . ?
C3 H3 0.9500 . ?
C4 C5 1.297(18) . ?
C4 H4 0.9500 . ?
C5 H5 0.9500 . ?
C6 C7 1.43(2) . ?
C7 C8 1.383(19) . ?
C8 C9 1.401(19) . ?
C8 H8 0.9500 . ?
C9 C10 1.374(19) . ?
C9 H9 0.9500 . ?
C10 H10 0.9500 . ?
C11 C12 1.422(19) . ?
C12 C13 1.351(19) . ?
C13 C14 1.40(2) . ?
C13 H13 0.9500 . ?
C14 C15 1.35(2) . ?
C14 H14 0.9500 . ?
C15 H15 0.9500 . ?
C16 C17 1.419(18) . ?
C17 C18 1.387(19) . ?
C18 C19 1.375(19) . ?
C18 H18 0.9500 . ?
C19 C20 1.340(19) . ?
C19 H19 0.9500 . ?
C20 H20 0.9500 . ?
C21 C22 1.52(2) . ?
C21 H21A 0.9900 . ?
C21 H21B 0.9900 . ?
C22 H22A 0.9800 . ?
C22 H22B 0.9800 . ?
C22 H22C 0.9800 . ?
C23 C24 1.56(2) . ?
C23 H23A 0.9900 . ?
C23 H23B 0.9900 . ?
C24 H24A 0.9800 . ?
C24 H24B 0.9800 . ?
C24 H24C 0.9800 . ?
C25 C26 1.55(2) . ?
C25 H25A 0.9900 . ?
C25 H25B 0.9900 . ?
C26 H26A 0.9800 . ?
C26 H26B 0.9800 . ?
C26 H26C 0.9800 . ?
C27 C28 1.46(2) . ?
C27 H27A 0.9900 . ?
C27 H27B 0.9900 . ?
C28 H28A 0.9800 . ?
C28 H28B 0.9800 . ?
C28 H28C 0.9800 . ?
C29 C30 1.54(3) . ?
C29 H29A 0.9900 . ?
C29 H29B 0.9900 . ?
C30 H30A 0.9800 . ?
C30 H30B 0.9800 . ?
C30 H30C 0.9800 . ?
C31 C32 1.53(2) . ?
C31 H31A 0.9900 . ?
C31 H31B 0.9900 . ?
C32 H32A 0.9800 . ?
C32 H32B 0.9800 . ?
C32 H32C 0.9800 . ?
C33 C34 1.54(2) . ?
C33 H33A 0.9900 . ?
C33 H33B 0.9900 . ?
C34 H34A 0.9800 . ?
C34 H34B 0.9800 . ?
C34 H34C 0.9800 . ?
C35 C36 1.50(2) . ?
C35 H35A 0.9900 . ?
C35 H35B 0.9900 . ?
C36 H36A 0.9800 . ?
C36 H36B 0.9800 . ?
C36 H36C 0.9800 . ?
C37 C38 1.53(2) . ?
C37 H37A 0.9900 . ?
C37 H37B 0.9900 . ?
C38 H38A 0.9800 . ?
C38 H38B 0.9800 . ?
C38 H38C 0.9800 . ?
C39 C40 1.51(2) . ?
C39 H39A 0.9900 . ?
C39 H39B 0.9900 . ?
C40 H40A 0.9800 . ?
C40 H40B 0.9800 . ?
C40 H40C 0.9800 . ?
C41 C42 1.50(2) . ?
C41 H41A 0.9900 . ?
C41 H41B 0.9900 . ?
C42 H42A 0.9800 . ?
C42 H42B 0.9800 . ?
C42 H42C 0.9800 . ?
C43 C44 1.544(19) . ?
C43 H43A 0.9900 . ?
C43 H43B 0.9900 . ?
C44 H44A 0.9800 . ?
C44 H44B 0.9800 . ?
C44 H44C 0.9800 . ?
C45 C46 1.562(18) . ?
C45 H45A 0.9800 . ?
C45 H45B 0.9800 . ?
C45 H45C 0.9800 . ?
C46 C47 1.524(18) . ?
C46 H46A 0.9900 . ?
C46 H46B 0.9900 . ?
C47 C48 1.518(18) . ?
C47 H47A 0.9900 . ?
C47 H47B 0.9900 . ?
C48 C49 1.547(18) . ?
C48 H48A 0.9900 . ?
C48 H48B 0.9900 . ?
C49 H49A 0.9800 . ?
C49 H49B 0.9800 . ?
C49 H49C 0.9800 . ?
